data_7060064
loop_
_publ_author_name
'Wang, Yanna'
'Yang, Xiaoming'
'Hu, Jie'
'Li, Haibo'
'Li, Zhimin'
'Zhang, Tonglai'

_publ_section_title
;
 Insensitive energetic compounds: alkaline earth metal salts of
 5,5&#x2032;-dinitramino-3,3&#x2032;-methylene-1H-1,2,4-bistriazolate
;
_journal_issue 44
_journal_name_full 'New Journal of Chemistry'
_journal_page_first 19054
_journal_page_last 19060
_journal_paper_doi 10.1039/D0NJ03773G
_journal_volume 44
_journal_year 2020
_chemical_formula_moiety 'Ca2 H28 O14, 2(C5 H4 N10 O4), 4(H2 O)'
_chemical_formula_sum 'C10 H44 Ca2 N20 O26'
_chemical_formula_weight 940.81
_space_group_crystal_system monoclinic
_space_group_IT_number 14
_space_group_name_Hall '-P 2yn'
_space_group_name_H-M_alt 'P 1 21/n 1'
_atom_sites_solution_hydrogens mixed
_atom_sites_solution_primary dual
_audit_creation_date 2018-11-06
_audit_creation_method
;
Olex2 1.2
(compiled 2018.05.29 svn.r3508 for OlexSys, GUI svn.r5506)
;
_audit_update_record
;
2020-07-06 deposited with the CCDC.	2020-10-12 downloaded from the CCDC.
;
_cell_angle_alpha 90
_cell_angle_beta 91.83(3)
_cell_angle_gamma 90
_cell_formula_units_Z 4
_cell_length_a 20.691(4)
_cell_length_b 8.2319(16)
_cell_length_c 21.708(4)
_cell_measurement_reflns_used 9404
_cell_measurement_temperature 153(2)
_cell_measurement_theta_max 27.4855
_cell_measurement_theta_min 1.3384
_cell_volume 3695.6(12)
_computing_molecular_graphics 'Olex2 (Dolomanov et al., 2009)'
_computing_publication_material 'Olex2 (Dolomanov et al., 2009)'
_computing_structure_refinement 'ShelXL (Sheldrick, 2015)'
_computing_structure_solution 'ShelXT (Sheldrick, 2015)'
_diffrn_ambient_temperature 153.15
_diffrn_measured_fraction_theta_full 0.983
_diffrn_measured_fraction_theta_max 0.978
_diffrn_measurement_device_type 'multiwire proportional'
_diffrn_measurement_method 'phi and omega scans'
_diffrn_radiation_monochromator graphite
_diffrn_radiation_type MoK\a
_diffrn_radiation_wavelength 0.71073
_diffrn_reflns_av_R_equivalents 0.0465
_diffrn_reflns_av_unetI/netI 0.0496
_diffrn_reflns_Laue_measured_fraction_full 0.983
_diffrn_reflns_Laue_measured_fraction_max 0.978
_diffrn_reflns_limit_h_max 25
_diffrn_reflns_limit_h_min -26
_diffrn_reflns_limit_k_max 10
_diffrn_reflns_limit_k_min -10
_diffrn_reflns_limit_l_max 28
_diffrn_reflns_limit_l_min -28
_diffrn_reflns_number 25998
_diffrn_reflns_point_group_measured_fraction_full 0.983
_diffrn_reflns_point_group_measured_fraction_max 0.978
_diffrn_reflns_theta_full 25.242
_diffrn_reflns_theta_max 27.473
_diffrn_reflns_theta_min 1.338
_exptl_absorpt_coefficient_mu 0.429
_exptl_absorpt_correction_T_max 1.0000
_exptl_absorpt_correction_T_min 0.7764
_exptl_absorpt_correction_type multi-scan
_exptl_absorpt_process_details 'CrystalClear (Rigaku Inc., 2008)'
_exptl_crystal_colour colorless
_exptl_crystal_density_diffrn 1.691
_exptl_crystal_description block
_exptl_crystal_F_000 1968
_exptl_crystal_size_max 0.12
_exptl_crystal_size_mid 0.11
_exptl_crystal_size_min 0.04
_refine_diff_density_max 1.046
_refine_diff_density_min -0.683
_refine_diff_density_rms 0.138
_refine_ls_extinction_method none
_refine_ls_goodness_of_fit_ref 1.238
_refine_ls_hydrogen_treatment constr
_refine_ls_matrix_type full
_refine_ls_number_parameters 523
_refine_ls_number_reflns 8280
_refine_ls_number_restraints 588
_refine_ls_restrained_S_all 1.224
_refine_ls_R_factor_all 0.1412
_refine_ls_R_factor_gt 0.1230
_refine_ls_shift/su_max 0.003
_refine_ls_shift/su_mean 0.000
_refine_ls_structure_factor_coef Fsqd
_refine_ls_weighting_details 'w=1/[\s^2^(Fo^2^)+(0.0673P)^2^+41.0983P] where P=(Fo^2^+2Fc^2^)/3'
_refine_ls_weighting_scheme calc
_refine_ls_wR_factor_gt 0.2810
_refine_ls_wR_factor_ref 0.2933
_reflns_Friedel_coverage 0.000
_reflns_number_gt 6822
_reflns_number_total 8280
_reflns_threshold_expression 'I > 2\s(I)'
_cod_data_source_file d0nj03773g2.cif
_cod_data_source_block bwn18377
_cod_depositor_comments 'Adding full bibliography for 7060062--7060064.cif.'
_cod_original_cell_volume 3695.6(13)
_cod_database_code 7060064
_shelx_shelxl_version_number 2018/3
_shelx_space_group_comment
;
The symmetry employed for this shelxl refinement is uniquely defined
by the following loop, which should always be used as a source of
symmetry information in preference to the above space-group names.
They are only intended as comments.
;
_shelx_estimated_absorpt_t_max 0.983
_shelx_estimated_absorpt_t_min 0.950
_olex2_refinement_description
;
1. Fixed Uiso
 At 1.2 times of:
  All C(H,H) groups, {H13A,H13B} of O13, {H10A,H10B} of O10, {H24A,H24B} of
  O24, {H25A,H25B} of O25, {H11A,H11B} of O11, {H16A,H16B} of O16, {H23A,H23B}
  of O23, {H14A,H14B} of O14, {H17A,H17B} of O17, {H12A,H12B} of O12, {H19A,
  H19B} of O19, {H9A,H9B} of O9, {H15A,H15B} of O15, {H22A,H22B} of O22, {H26A,
  H26B} of O26, All N(H) groups
 At 1.5 times of:
  {H18A,H18B} of O18, {H20A,H20B} of O20, {H21A,H21B} of O21
2. Uiso/Uaniso restraints and constraints
All non-hydrogen atoms have similar U: within 2A with sigma of 0.002 and sigma
for terminal atoms of 0.002
All non-hydrogen atoms restrained to be isotropic: with sigma of 0.002 and
sigma for terminal atoms of 0.002
3.a Riding coordinates:
 O22(H22A,H22B), O14(H14A,H14B), O17(H17A,H17B), O12(H12A,H12B), O16(H16A,
 H16B), O23(H23A,H23B), N3(H3), N8(H8), O19(H19A,H19B), O21(H21A,H21B), O9(H9A,
 H9B), O15(H15A,H15B), O25(H25A,H25B), O24(H24A,H24B), O10(H10A,H10B), O20(H20A,
 H20B), O18(H18A,H18B), O13(H13A,H13B), O11(H11A,H11B), O26(H26A,H26B),
 N18(H18), N13(H13)
3.b Secondary CH2 refined with riding coordinates:
 C3(H3A,H3B), C8(H8A,H8B)
;
_olex2_submission_special_instructions 'No special instructions were received'

loop_
_space_group_symop_operation_xyz
'x, y, z'
'-x+1/2, y+1/2, -z+1/2'
'-x, -y, -z'
'x-1/2, -y-1/2, z-1/2'

loop_
_atom_site_label
_atom_site_type_symbol
_atom_site_fract_x
_atom_site_fract_y
_atom_site_fract_z
_atom_site_U_iso_or_equiv
_atom_site_adp_type
_atom_site_occupancy
_atom_site_site_symmetry_order
_atom_site_calc_flag
_atom_site_refinement_flags_posn
_atom_site_refinement_flags_adp
_atom_site_refinement_flags_occupancy
_atom_site_disorder_assembly
_atom_site_disorder_group
Ca1 Ca 0.16699(6) 0.47983(16) 0.53905(5) 0.0157(3) Uani 1 1 d . U . . .
Ca2 Ca 0.33288(6) 0.26740(16) 0.46074(5) 0.0149(3) Uani 1 1 d . U . . .
O22 O 0.1988(2) 0.7027(6) 0.6015(2) 0.0212(10) Uani 1 1 d . U . . .
H22A H 0.180885 0.793216 0.606351 0.025 Uiso 1 1 d R . . . .
H22B H 0.232285 0.707736 0.624331 0.025 Uiso 1 1 d R . . . .
O6 O 0.9863(2) 0.7027(5) 0.68942(18) 0.0133(7) Uani 1 1 d . U . . .
O14 O 0.2928(2) 0.4760(6) 0.5387(2) 0.0185(9) Uani 1 1 d . U . . .
H14A H 0.304822 0.572410 0.533916 0.022 Uiso 1 1 d R . . . .
H14B H 0.315722 0.474710 0.571316 0.022 Uiso 1 1 d R . . . .
O8 O 0.5126(2) 0.6887(6) 0.80761(19) 0.0176(8) Uani 1 1 d . U . . .
N5 N 0.6870(2) 0.7431(6) 0.3167(2) 0.0146(7) Uani 1 1 d . U . . .
N20 N 0.5483(2) 0.7225(7) 0.8520(2) 0.0154(7) Uani 1 1 d . U . . .
N6 N 0.8087(2) 0.7463(6) 0.1795(2) 0.0134(7) Uani 1 1 d . U . . .
O17 O 0.2016(2) 0.2705(6) 0.6088(2) 0.0222(10) Uani 1 1 d . U . . .
H17A H 0.200307 0.172939 0.597544 0.027 Uiso 1 1 d R . . . .
H17B H 0.236497 0.260389 0.629334 0.027 Uiso 1 1 d R . . . .
N11 N 0.9508(2) 0.7258(6) 0.6437(2) 0.0137(7) Uani 1 1 d . U . . .
O12 O 0.4068(2) 0.2781(6) 0.3734(2) 0.0209(10) Uani 1 1 d . U . . .
H12A H 0.400732 0.219747 0.341967 0.025 Uiso 1 1 d R . . . .
H12B H 0.443472 0.321937 0.376247 0.025 Uiso 1 1 d R . . . .
O1 O 0.5308(2) 0.4278(6) 0.4006(2) 0.0219(8) Uani 1 1 d . U . . .
O16 O 0.2066(2) 0.2747(6) 0.46054(19) 0.0173(9) Uani 1 1 d . U . . .
H16A H 0.197686 0.181250 0.473364 0.021 Uiso 1 1 d R . . . .
H16B H 0.182645 0.298460 0.429884 0.021 Uiso 1 1 d R . . . .
O23 O 0.3979(2) 0.8033(6) 0.3748(2) 0.0201(10) Uani 1 1 d . U . . .
H23A H 0.436052 0.834140 0.382153 0.024 Uiso 1 1 d R . . . .
H23B H 0.398882 0.737120 0.345353 0.024 Uiso 1 1 d R . . . .
O7 O 0.5295(2) 0.8185(6) 0.8933(2) 0.0192(8) Uani 1 1 d . U . . .
O5 O 0.9688(2) 0.8129(6) 0.59915(19) 0.0173(8) Uani 1 1 d . U . . .
N14 N 0.8659(2) 0.4082(7) 0.7673(2) 0.0150(7) Uani 1 1 d . U . . .
N3 N 0.5942(3) 0.7422(7) 0.2654(2) 0.0158(7) Uani 1 1 d . U . . .
H3 H 0.553593 0.720089 0.255422 0.019 Uiso 1 1 d R . . . .
N8 N 0.8986(2) 0.7461(6) 0.2362(2) 0.0140(7) Uani 1 1 d . U . . .
H8 H 0.938576 0.723900 0.248277 0.017 Uiso 1 1 d R . . . .
O3 O 0.9740(2) 0.4418(6) 0.1045(2) 0.0221(8) Uani 1 1 d . U . . .
O4 O 0.9888(2) 0.5811(6) 0.1898(2) 0.0192(8) Uani 1 1 d . U . . .
O19 O 0.0935(2) 0.4738(6) 0.6278(2) 0.0244(10) Uani 1 1 d . U . . .
H19A H 0.059509 0.419662 0.621886 0.029 Uiso 1 1 d R . . . .
H19B H 0.102029 0.524102 0.660776 0.029 Uiso 1 1 d R . . . .
N17 N 0.6398(2) 0.4109(7) 0.7315(2) 0.0158(7) Uani 1 1 d . U . . .
O21 O 0.1943(2) 0.6679(6) 0.4550(2) 0.0225(10) Uani 1 1 d . U . . .
H21A H 0.169067 0.715605 0.429929 0.034 Uiso 1 1 d R . . . .
H21B H 0.231247 0.702725 0.465399 0.034 Uiso 1 1 d R . . . .
O9 O 0.2998(2) 0.0444(6) 0.3977(2) 0.0203(10) Uani 1 1 d . U . . .
H9A H 0.326063 -0.030281 0.390423 0.024 Uiso 1 1 d R . . . .
H9B H 0.264463 0.028079 0.378533 0.024 Uiso 1 1 d R . . . .
O2 O 0.5085(2) 0.5676(6) 0.3160(2) 0.0203(8) Uani 1 1 d . U . . .
O15 O 0.2982(2) 0.4805(6) 0.3921(2) 0.0209(10) Uani 1 1 d . U . . .
H15A H 0.332127 0.494341 0.372570 0.025 Uiso 1 1 d R . . . .
H15B H 0.261987 0.496901 0.374650 0.025 Uiso 1 1 d R . . . .
O25 O 0.1769(3) 0.9925(7) 0.5167(2) 0.0308(12) Uani 1 1 d . U . . .
H25A H 0.143791 0.997706 0.537944 0.037 Uiso 1 1 d R . . . .
H25B H 0.179041 0.900376 0.500174 0.037 Uiso 1 1 d R . . . .
N19 N 0.6081(2) 0.6708(7) 0.8601(2) 0.0150(7) Uani 1 1 d . U . . .
N12 N 0.8913(2) 0.6682(6) 0.6369(2) 0.0138(7) Uani 1 1 d . U . . .
O24 O 0.3262(3) 0.7575(7) 0.4841(3) 0.0334(12) Uani 1 1 d . U . . .
H24A H 0.343486 0.761002 0.449648 0.040 Uiso 1 1 d R . . . .
H24B H 0.322306 0.843572 0.504458 0.040 Uiso 1 1 d R . . . .
O10 O 0.3062(2) 0.0805(6) 0.5445(2) 0.0235(10) Uani 1 1 d . U . . .
H10A H 0.320871 0.025683 0.574494 0.028 Uiso 1 1 d R . . . .
H10B H 0.267211 0.059253 0.536074 0.028 Uiso 1 1 d R . . . .
O20 O 0.0778(3) 0.6635(7) 0.5140(2) 0.0332(12) Uani 1 1 d . U . . .
H20A H 0.058605 0.690996 0.547575 0.050 Uiso 1 1 d R . . . .
H20B H 0.052175 0.675726 0.483565 0.050 Uiso 1 1 d R . . . .
O18 O 0.0801(2) 0.2823(7) 0.5174(2) 0.0314(12) Uani 1 1 d . U . . .
H18A H 0.081198 0.205166 0.545467 0.047 Uiso 1 1 d R . . . .
H18B H 0.065818 0.246146 0.483447 0.047 Uiso 1 1 d R . . . .
N2 N 0.6076(2) 0.5843(7) 0.3621(2) 0.0161(7) Uani 1 1 d . U . . .
C1 C 0.6279(3) 0.6844(8) 0.3169(3) 0.0146(7) Uani 1 1 d . U . . .
C5 C 0.8682(3) 0.6889(7) 0.1829(3) 0.0135(7) Uani 1 1 d . U . . .
O13 O 0.4203(3) 0.4593(7) 0.4835(2) 0.0306(12) Uani 1 1 d . U . . .
H13A H 0.422588 0.517339 0.515365 0.037 Uiso 1 1 d R . . . .
H13B H 0.452398 0.471019 0.461185 0.037 Uiso 1 1 d R . . . .
N9 N 0.8917(2) 0.5862(7) 0.1392(2) 0.0155(7) Uani 1 1 d . U . . .
O11 O 0.4221(3) 0.0757(7) 0.4835(2) 0.0320(12) Uani 1 1 d . U . . .
H11A H 0.431688 0.049611 0.520028 0.038 Uiso 1 1 d R . . . .
H11B H 0.453758 0.065281 0.460588 0.038 Uiso 1 1 d R . . . .
N4 N 0.6336(3) 0.8416(7) 0.2331(2) 0.0165(8) Uani 1 1 d . U . . .
O26 O 0.5992(3) 0.5407(8) 0.1222(3) 0.0407(14) Uani 1 1 d . U . . .
H26A H 0.602545 0.480545 0.153450 0.049 Uiso 1 1 d R . . . .
H26B H 0.562315 0.583395 0.119010 0.049 Uiso 1 1 d R . . . .
N7 N 0.8569(2) 0.8447(6) 0.2666(2) 0.0143(7) Uani 1 1 d . U . . .
N1 N 0.5498(3) 0.5272(7) 0.3589(2) 0.0188(7) Uani 1 1 d . U . . .
N18 N 0.5997(3) 0.5090(7) 0.7636(2) 0.0153(7) Uani 1 1 d . U . . .
H18 H 0.559966 0.533920 0.751521 0.018 Uiso 1 1 d R . . . .
N13 N 0.9046(2) 0.5073(6) 0.7337(2) 0.0144(7) Uani 1 1 d . U . . .
H13 H 0.945035 0.530742 0.743790 0.017 Uiso 1 1 d R . . . .
C7 C 0.8104(3) 0.4129(8) 0.7345(3) 0.0144(7) Uani 1 1 d . U . . .
N10 N 0.9506(3) 0.5370(7) 0.1454(2) 0.0185(7) Uani 1 1 d . U . . .
C9 C 0.6935(3) 0.4121(8) 0.7673(3) 0.0152(7) Uani 1 1 d . U . . .
C4 C 0.8037(3) 0.8412(7) 0.2307(3) 0.0133(7) Uani 1 1 d . U . . .
N16 N 0.6897(2) 0.5007(6) 0.8193(2) 0.0143(7) Uani 1 1 d . U . . .
C2 C 0.6894(3) 0.8395(8) 0.2655(3) 0.0148(7) Uani 1 1 d . U . . .
C3 C 0.7458(3) 0.9356(8) 0.2470(3) 0.0147(8) Uani 1 1 d . U . . .
H3A H 0.758054 1.010114 0.281188 0.018 Uiso 1 1 calc R . . . .
H3B H 0.732515 1.003286 0.211089 0.018 Uiso 1 1 calc R . . . .
N15 N 0.8114(2) 0.5047(6) 0.6828(2) 0.0138(7) Uani 1 1 d . U . . .
C10 C 0.6287(3) 0.5627(8) 0.8142(3) 0.0144(7) Uani 1 1 d . U . . .
C6 C 0.8730(3) 0.5642(7) 0.6850(3) 0.0135(7) Uani 1 1 d . U . . .
C8 C 0.7524(3) 0.3126(8) 0.7518(3) 0.0160(8) Uani 1 1 d . U . . .
H8A H 0.740739 0.238943 0.717181 0.019 Uiso 1 1 calc R . . . .
H8B H 0.764678 0.244204 0.787875 0.019 Uiso 1 1 calc R . . . .

loop_
_atom_site_aniso_label
_atom_site_aniso_U_11
_atom_site_aniso_U_22
_atom_site_aniso_U_33
_atom_site_aniso_U_23
_atom_site_aniso_U_13
_atom_site_aniso_U_12
Ca1 0.0168(6) 0.0179(6) 0.0123(5) -0.0017(4) 0.0006(4) 0.0012(5)
Ca2 0.0147(6) 0.0172(6) 0.0129(5) 0.0004(4) 0.0008(4) 0.0002(5)
O22 0.0194(16) 0.0224(17) 0.0218(16) -0.0036(14) -0.0016(13) -0.0003(14)
O6 0.0122(12) 0.0143(13) 0.0132(12) 0.0000(11) -0.0021(11) -0.0006(11)
O14 0.0194(16) 0.0183(16) 0.0177(15) 0.0020(13) -0.0009(13) -0.0001(14)
O8 0.0158(13) 0.0215(14) 0.0153(13) 0.0001(12) -0.0025(11) 0.0024(12)
N5 0.0141(12) 0.0149(12) 0.0147(12) 0.0001(11) 0.0009(11) 0.0010(11)
N20 0.0145(11) 0.0176(11) 0.0142(11) -0.0003(10) -0.0003(10) 0.0012(10)
N6 0.0128(12) 0.0141(12) 0.0133(12) -0.0002(11) 0.0010(10) -0.0005(11)
O17 0.0203(16) 0.0260(17) 0.0203(16) 0.0009(14) -0.0004(13) -0.0021(15)
N11 0.0135(11) 0.0147(11) 0.0129(11) 0.0001(10) 0.0005(10) -0.0004(10)
O12 0.0194(16) 0.0242(17) 0.0194(16) -0.0048(14) 0.0039(13) -0.0060(14)
O1 0.0221(14) 0.0236(14) 0.0201(13) 0.0025(12) 0.0022(12) -0.0034(12)
O16 0.0181(16) 0.0180(16) 0.0159(15) 0.0020(13) 0.0002(13) 0.0003(14)
O23 0.0195(16) 0.0207(17) 0.0205(16) -0.0055(14) 0.0050(13) -0.0035(14)
O7 0.0175(13) 0.0207(14) 0.0191(13) -0.0033(12) 0.0002(11) 0.0029(12)
O5 0.0168(13) 0.0185(13) 0.0167(13) 0.0024(11) 0.0003(11) -0.0028(12)
N14 0.0139(12) 0.0166(12) 0.0145(12) 0.0005(11) 0.0002(11) 0.0005(11)
N3 0.0152(12) 0.0166(13) 0.0156(12) 0.0014(11) 0.0003(11) 0.0012(11)
N8 0.0128(12) 0.0151(12) 0.0141(12) -0.0003(11) 0.0007(11) -0.0002(11)
O3 0.0203(14) 0.0244(14) 0.0218(13) -0.0039(12) 0.0010(12) 0.0038(12)
O4 0.0175(13) 0.0195(14) 0.0204(13) -0.0013(12) -0.0014(11) 0.0001(12)
O19 0.0227(17) 0.0278(18) 0.0229(16) -0.0049(14) 0.0038(14) 0.0003(15)
N17 0.0155(12) 0.0169(13) 0.0151(12) -0.0008(11) 0.0007(11) -0.0004(11)
O21 0.0217(16) 0.0254(17) 0.0203(16) 0.0024(14) 0.0001(14) 0.0014(15)
O9 0.0180(16) 0.0231(17) 0.0198(16) -0.0041(14) -0.0008(13) 0.0001(14)
O2 0.0186(13) 0.0241(14) 0.0181(13) -0.0014(12) 0.0004(11) 0.0008(12)
O15 0.0181(16) 0.0258(17) 0.0190(16) 0.0031(14) 0.0010(13) 0.0000(14)
O25 0.0335(19) 0.0254(18) 0.0336(18) -0.0003(15) 0.0047(15) -0.0012(15)
N19 0.0145(12) 0.0164(12) 0.0139(12) -0.0005(11) 0.0003(11) 0.0003(11)
N12 0.0139(12) 0.0145(12) 0.0131(12) 0.0009(11) 0.0001(11) -0.0001(11)
O24 0.0369(19) 0.0286(19) 0.0351(19) -0.0020(16) 0.0052(16) 0.0003(16)
O10 0.0237(17) 0.0252(17) 0.0216(16) 0.0035(14) 0.0014(14) 0.0024(15)
O20 0.0300(18) 0.039(2) 0.0309(18) 0.0030(16) 0.0026(15) 0.0067(16)
O18 0.0292(18) 0.0359(19) 0.0292(18) -0.0023(15) 0.0033(15) -0.0040(16)
N2 0.0155(12) 0.0182(12) 0.0147(12) 0.0007(11) 0.0010(11) -0.0005(11)
C1 0.0142(11) 0.0158(12) 0.0139(11) -0.0001(10) 0.0012(10) 0.0008(10)
C5 0.0125(11) 0.0145(12) 0.0134(11) 0.0002(10) 0.0008(10) -0.0003(10)
O13 0.0285(18) 0.0353(19) 0.0281(17) -0.0062(15) 0.0039(15) -0.0039(16)
N9 0.0145(12) 0.0169(12) 0.0152(12) -0.0011(11) 0.0005(11) 0.0015(11)
O11 0.0301(18) 0.0364(19) 0.0296(18) 0.0029(15) 0.0019(15) 0.0055(16)
N4 0.0162(12) 0.0170(12) 0.0164(12) 0.0019(11) 0.0007(11) 0.0010(11)
O26 0.039(2) 0.044(2) 0.040(2) 0.0038(17) 0.0071(16) 0.0049(17)
N7 0.0131(12) 0.0147(12) 0.0151(12) -0.0002(11) 0.0003(11) 0.0008(11)
N1 0.0181(11) 0.0213(12) 0.0170(11) 0.0002(10) 0.0005(10) -0.0009(10)
N18 0.0145(12) 0.0168(13) 0.0144(12) -0.0010(11) 0.0002(11) -0.0003(11)
N13 0.0131(12) 0.0164(12) 0.0136(12) 0.0013(11) 0.0002(11) 0.0003(11)
C7 0.0140(11) 0.0148(12) 0.0143(11) 0.0001(10) 0.0007(10) 0.0009(10)
N10 0.0171(11) 0.0196(12) 0.0187(11) -0.0014(10) -0.0003(10) 0.0019(10)
C9 0.0150(12) 0.0156(12) 0.0152(11) -0.0003(10) 0.0013(10) -0.0007(10)
C4 0.0126(11) 0.0138(11) 0.0137(11) 0.0006(10) 0.0014(10) 0.0000(10)
N16 0.0138(12) 0.0152(12) 0.0139(12) 0.0001(11) 0.0006(11) -0.0006(11)
C2 0.0142(12) 0.0152(12) 0.0151(11) 0.0006(10) 0.0016(10) 0.0014(10)
C3 0.0143(13) 0.0144(13) 0.0154(12) 0.0007(11) 0.0021(11) 0.0006(11)
N15 0.0134(12) 0.0149(12) 0.0130(12) 0.0006(11) 0.0004(11) 0.0008(11)
C10 0.0142(11) 0.0155(12) 0.0137(11) 0.0003(10) 0.0007(10) -0.0004(10)
C6 0.0129(11) 0.0146(12) 0.0130(11) 0.0002(10) 0.0008(10) 0.0006(10)
C8 0.0158(13) 0.0156(13) 0.0165(13) 0.0001(11) 0.0019(11) 0.0004(11)

loop_
_atom_type_symbol
_atom_type_description
_atom_type_scat_dispersion_real
_atom_type_scat_dispersion_imag
_atom_type_scat_source
C C 0.0033 0.0016 'International Tables Vol C Tables 4.2.6.8 and 6.1.1.4'
H H 0.0000 0.0000 'International Tables Vol C Tables 4.2.6.8 and 6.1.1.4'
Ca Ca 0.2262 0.3064 'International Tables Vol C Tables 4.2.6.8 and 6.1.1.4'
N N 0.0061 0.0033 'International Tables Vol C Tables 4.2.6.8 and 6.1.1.4'
O O 0.0106 0.0060 'International Tables Vol C Tables 4.2.6.8 and 6.1.1.4'

loop_
_geom_angle_atom_site_label_1
_geom_angle_atom_site_label_2
_geom_angle_atom_site_label_3
_geom_angle
_geom_angle_site_symmetry_1
_geom_angle_site_symmetry_3
_geom_angle_publ_flag
O22 Ca1 Ca2 109.59(12) . . ?
O22 Ca1 O14 75.60(16) . . ?
O22 Ca1 O17 97.11(17) . . ?
O22 Ca1 O16 143.87(16) . . ?
O22 Ca1 O19 74.75(16) . . ?
O22 Ca1 O21 82.60(16) . . ?
O22 Ca1 O20 80.84(18) . . ?
O22 Ca1 O18 144.26(17) . . ?
O14 Ca1 Ca2 34.34(10) . . ?
O17 Ca1 Ca2 74.18(12) . . ?
O17 Ca1 O14 73.34(15) . . ?
O17 Ca1 O16 81.37(16) . . ?
O17 Ca1 O19 70.94(16) . . ?
O17 Ca1 O21 148.06(16) . . ?
O17 Ca1 O20 143.13(18) . . ?
O17 Ca1 O18 81.18(18) . . ?
O16 Ca1 Ca2 35.04(10) . . ?
O16 Ca1 O14 69.38(14) . . ?
O19 Ca1 Ca2 145.12(13) . . ?
O19 Ca1 O14 129.52(16) . . ?
O19 Ca1 O16 136.02(17) . . ?
O21 Ca1 Ca2 75.88(12) . . ?
O21 Ca1 O14 75.71(15) . . ?
O21 Ca1 O16 80.56(15) . . ?
O21 Ca1 O19 137.94(17) . . ?
O20 Ca1 Ca2 141.39(13) . . ?
O20 Ca1 O14 139.27(18) . . ?
O20 Ca1 O16 121.26(17) . . ?
O20 Ca1 O19 73.07(17) . . ?
O20 Ca1 O21 68.61(17) . . ?
O20 Ca1 O18 79.8(2) . . ?
O18 Ca1 Ca2 104.27(13) . . ?
O18 Ca1 O14 135.78(17) . . ?
O18 Ca1 O16 71.54(16) . . ?
O18 Ca1 O19 70.98(17) . . ?
O18 Ca1 O21 117.17(18) . . ?
Ca1 Ca2 H15A 90.7 . . ?
Ca1 Ca2 H10B 66.4 . . ?
O14 Ca2 Ca1 34.89(10) . . ?
O14 Ca2 O16 68.98(14) . . ?
O14 Ca2 H15A 90.6 . . ?
O14 Ca2 H10B 81.3 . . ?
O12 Ca2 Ca1 144.83(12) . . ?
O12 Ca2 O14 134.58(16) . . ?
O12 Ca2 O16 129.80(15) . . ?
O12 Ca2 H15A 54.3 . . ?
O12 Ca2 H10B 143.6 . . ?
O16 Ca2 Ca1 34.10(10) . . ?
O16 Ca2 H15A 90.0 . . ?
O16 Ca2 H10B 60.2 . . ?
O9 Ca2 Ca1 109.01(12) . . ?
O9 Ca2 O14 143.35(16) . . ?
O9 Ca2 O12 76.16(16) . . ?
O9 Ca2 O16 75.33(15) . . ?
O9 Ca2 O15 97.61(17) . . ?
O9 Ca2 H15A 97.6 . . ?
O9 Ca2 O10 82.83(16) . . ?
O9 Ca2 H10B 73.9 . . ?
O9 Ca2 O13 144.56(17) . . ?
O9 Ca2 O11 79.70(18) . . ?
O15 Ca2 Ca1 73.62(11) . . ?
O15 Ca2 O14 79.83(15) . . ?
O15 Ca2 O12 71.21(16) . . ?
O15 Ca2 O16 72.71(15) . . ?
O15 Ca2 H15A 18.0 . . ?
O15 Ca2 O10 148.00(16) . . ?
O15 Ca2 H10B 132.9 . . ?
O15 Ca2 O13 81.81(18) . . ?
O15 Ca2 O11 143.14(17) . . ?
H15A Ca2 H10B 150.1 . . ?
O10 Ca2 Ca1 76.02(12) . . ?
O10 Ca2 O14 81.12(15) . . ?
O10 Ca2 O12 138.41(17) . . ?
O10 Ca2 O16 76.55(15) . . ?
O10 Ca2 H15A 166.0 . . ?
O10 Ca2 H10B 17.4 . . ?
O10 Ca2 O11 68.65(17) . . ?
O13 Ca2 Ca1 104.80(13) . . ?
O13 Ca2 O14 71.76(16) . . ?
O13 Ca2 O12 70.12(16) . . ?
O13 Ca2 O16 136.08(17) . . ?
O13 Ca2 H15A 71.4 . . ?
O13 Ca2 O10 115.95(18) . . ?
O13 Ca2 H10B 131.2 . . ?
O13 Ca2 O11 80.12(19) . . ?
O11 Ca2 Ca1 142.30(13) . . ?
O11 Ca2 O14 123.50(17) . . ?
O11 Ca2 O12 72.50(17) . . ?
O11 Ca2 O16 139.17(17) . . ?
O11 Ca2 H15A 125.3 . . ?
O11 Ca2 H10B 82.2 . . ?
Ca1 O22 H22A 130.2 . . ?
Ca1 O22 H22B 125.9 . . ?
H22A O22 H22B 104.0 . . ?
Ca1 O14 H14A 106.9 . . ?
Ca1 O14 H14B 122.4 . . ?
Ca2 O14 Ca1 110.77(17) . . ?
Ca2 O14 H14A 116.6 . . ?
Ca2 O14 H14B 111.2 . . ?
H14A O14 H14B 87.3 . . ?
C1 N5 C2 105.9(5) . . ?
O8 N20 O7 120.4(5) . . ?
O8 N20 N19 124.9(5) . . ?
O7 N20 N19 114.6(5) . . ?
C5 N6 C4 104.7(5) . . ?
Ca1 O17 H17A 119.9 . . ?
Ca1 O17 H17B 130.0 . . ?
H17A O17 H17B 94.5 . . ?
O6 N11 O5 121.3(5) . . ?
O6 N11 N12 124.4(5) . . ?
O5 N11 N12 114.3(5) . . ?
Ca2 O12 H12A 121.4 . . ?
Ca2 O12 H12B 122.5 . . ?
H12A O12 H12B 114.7 . . ?
Ca1 O16 Ca2 110.86(17) . . ?
Ca1 O16 H16A 107.8 . . ?
Ca1 O16 H16B 100.4 . . ?
Ca2 O16 H16A 102.0 . . ?
Ca2 O16 H16B 124.8 . . ?
H16A O16 H16B 110.3 . . ?
H23A O23 H23B 107.2 . . ?
C7 N14 N13 101.9(5) . . ?
C1 N3 H3 125.4 . . ?
N4 N3 H3 125.5 . . ?
N4 N3 C1 109.1(5) . . ?
C5 N8 H8 125.3 . . ?
N7 N8 H8 125.5 . . ?
N7 N8 C5 109.2(5) . . ?
Ca1 O19 H19A 114.9 . . ?
Ca1 O19 H19B 122.2 . . ?
H19A O19 H19B 123.0 . . ?
C9 N17 N18 101.9(5) . . ?
Ca1 O21 H21A 128.3 . . ?
Ca1 O21 H21B 104.1 . . ?
H21A O21 H21B 123.8 . . ?
Ca2 O9 H9A 119.8 . . ?
Ca2 O9 H9B 129.8 . . ?
H9A O9 H9B 110.3 . . ?
Ca2 O15 H15A 100.1 . . ?
Ca2 O15 H15B 130.1 . . ?
H15A O15 H15B 119.8 . . ?
H25A O25 H25B 109.6 . . ?
N20 N19 C10 114.4(5) . . ?
N11 N12 C6 113.8(5) . . ?
H24A O24 H24B 119.4 . . ?
Ca2 O10 H10A 145.5 . . ?
Ca2 O10 H10B 101.8 . . ?
H10A O10 H10B 112.2 . . ?
Ca1 O20 H20A 109.7 . . ?
Ca1 O20 H20B 134.9 . . ?
H20A O20 H20B 109.4 . . ?
Ca1 O18 H18A 110.0 . . ?
Ca1 O18 H18B 129.5 . . ?
H18A O18 H18B 110.7 . . ?
N1 N2 C1 119.4(5) . . ?
N5 C1 N3 108.4(5) . . ?
N5 C1 N2 122.3(6) . . ?
N2 C1 N3 129.3(6) . . ?
N6 C5 N8 108.9(5) . . ?
N6 C5 N9 122.2(5) . . ?
N9 C5 N8 128.9(5) . . ?
Ca2 O13 H13A 123.8 . . ?
Ca2 O13 H13B 123.5 . . ?
H13A O13 H13B 112.7 . . ?
N10 N9 C5 118.5(5) . . ?
Ca2 O11 H11A 120.4 . . ?
Ca2 O11 H11B 122.7 . . ?
H11A O11 H11B 111.5 . . ?
C2 N4 N3 104.1(5) . . ?
H26A O26 H26B 111.5 . . ?
C4 N7 N8 103.2(5) . . ?
O2 N1 O1 117.5(5) . . ?
N2 N1 O1 119.9(5) . . ?
N2 N1 O2 122.6(5) . . ?
N17 N18 H18 124.3 . . ?
C10 N18 N17 111.0(5) . . ?
C10 N18 H18 124.7 . . ?
N14 N13 H13 124.4 . . ?
C6 N13 N14 110.9(5) . . ?
C6 N13 H13 124.7 . . ?
N14 C7 N15 115.1(5) . . ?
N14 C7 C8 121.9(5) . . ?
N15 C7 C8 122.9(5) . . ?
O4 N10 O3 116.9(5) . . ?
O4 N10 N9 123.4(5) . . ?
N9 N10 O3 119.6(5) . . ?
N17 C9 N16 114.9(5) . . ?
N17 C9 C8 121.9(5) . . ?
N16 C9 C8 123.1(5) . . ?
N6 C4 C3 125.3(5) . . ?
N7 C4 N6 114.0(5) . . ?
N7 C4 C3 120.7(5) . . ?
C9 N16 C10 102.3(5) . . ?
N5 C2 C3 125.5(5) . . ?
N4 C2 N5 112.5(5) . . ?
N4 C2 C3 121.9(5) . . ?
C4 C3 H3A 108.3 . . ?
C4 C3 H3B 108.3 . . ?
C2 C3 C4 115.9(5) . . ?
C2 C3 H3A 108.3 . . ?
C2 C3 H3B 108.3 . . ?
H3A C3 H3B 107.4 . . ?
C7 N15 C6 102.0(5) . . ?
N18 C10 N19 131.5(6) . . ?
N18 C10 N16 109.9(5) . . ?
N16 C10 N19 118.6(5) . . ?
N13 C6 N12 132.4(5) . . ?
N13 C6 N15 110.0(5) . . ?
N15 C6 N12 117.6(5) . . ?
C7 C8 H8A 108.7 . . ?
C7 C8 H8B 108.7 . . ?
C9 C8 C7 114.2(5) . . ?
C9 C8 H8A 108.7 . . ?
C9 C8 H8B 108.7 . . ?
H8A C8 H8B 107.6 . . ?

loop_
_geom_bond_atom_site_label_1
_geom_bond_atom_site_label_2
_geom_bond_distance
_geom_bond_site_symmetry_2
_geom_bond_publ_flag
Ca1 Ca2 4.2548(19) . ?
Ca1 O22 2.362(5) . ?
Ca1 O14 2.603(5) . ?
Ca1 O17 2.389(5) . ?
Ca1 O16 2.553(5) . ?
Ca1 O19 2.493(5) . ?
Ca1 O21 2.472(5) . ?
Ca1 O20 2.433(6) . ?
Ca1 O18 2.459(6) . ?
Ca2 O14 2.567(5) . ?
Ca2 O12 2.476(5) . ?
Ca2 O16 2.614(4) . ?
Ca2 O9 2.377(5) . ?
Ca2 O15 2.396(5) . ?
Ca2 H15A 2.6743 . ?
Ca2 O10 2.459(5) . ?
Ca2 H10B 2.7566 . ?
Ca2 O13 2.440(6) . ?
Ca2 O11 2.466(6) . ?
O22 H22A 0.8399 . ?
O22 H22B 0.8402 . ?
O6 N11 1.229(6) . ?
O14 H14A 0.8398 . ?
O14 H14B 0.8402 . ?
O8 N20 1.228(7) . ?
N5 C1 1.314(8) . ?
N5 C2 1.368(8) . ?
N20 O7 1.266(7) . ?
N20 N19 1.315(7) . ?
N6 C5 1.319(8) . ?
N6 C4 1.366(7) . ?
O17 H17A 0.8400 . ?
O17 H17B 0.8401 . ?
N11 O5 1.270(6) . ?
N11 N12 1.324(7) . ?
O12 H12A 0.8403 . ?
O12 H12B 0.8402 . ?
O1 N1 1.289(7) . ?
O16 H16A 0.8401 . ?
O16 H16B 0.8399 . ?
O23 H23A 0.8398 . ?
O23 H23B 0.8399 . ?
N14 N13 1.370(7) . ?
N14 C7 1.331(8) . ?
N3 H3 0.8802 . ?
N3 C1 1.383(8) . ?
N3 N4 1.363(7) . ?
N8 H8 0.8799 . ?
N8 C5 1.381(7) . ?
N8 N7 1.370(7) . ?
O3 N10 1.291(7) . ?
O4 N10 1.281(7) . ?
O19 H19A 0.8398 . ?
O19 H19B 0.8399 . ?
N17 N18 1.365(7) . ?
N17 C9 1.335(8) . ?
O21 H21A 0.8400 . ?
O21 H21B 0.8402 . ?
O9 H9A 0.8400 . ?
O9 H9B 0.8401 . ?
O2 N1 1.287(7) . ?
O15 H15A 0.8398 . ?
O15 H15B 0.8402 . ?
O25 H25A 0.8399 . ?
O25 H25B 0.8402 . ?
N19 C10 1.412(8) . ?
N12 C6 1.412(7) . ?
O24 H24A 0.8398 . ?
O24 H24B 0.8401 . ?
O10 H10A 0.8403 . ?
O10 H10B 0.8402 . ?
O20 H20A 0.8721 . ?
O20 H20B 0.8398 . ?
O18 H18A 0.8790 . ?
O18 H18B 0.8401 . ?
N2 C1 1.359(8) . ?
N2 N1 1.286(7) . ?
C5 N9 1.372(8) . ?
O13 H13A 0.8404 . ?
O13 H13B 0.8399 . ?
N9 N10 1.287(7) . ?
O11 H11A 0.8402 . ?
O11 H11B 0.8394 . ?
N4 C2 1.332(8) . ?
O26 H26A 0.8403 . ?
O26 H26B 0.8404 . ?
N7 C4 1.328(8) . ?
N18 H18 0.8798 . ?
N18 C10 1.312(8) . ?
N13 H13 0.8798 . ?
N13 C6 1.311(8) . ?
C7 N15 1.355(8) . ?
C7 C8 1.515(8) . ?
C9 N16 1.350(8) . ?
C9 C8 1.515(8) . ?
C4 C3 1.480(8) . ?
N16 C10 1.362(8) . ?
C2 C3 1.476(8) . ?
C3 H3A 0.9900 . ?
C3 H3B 0.9900 . ?
N15 C6 1.364(8) . ?
C8 H8A 0.9900 . ?
C8 H8B 0.9900 . ?

loop_
_geom_torsion_atom_site_label_1
_geom_torsion_atom_site_label_2
_geom_torsion_atom_site_label_3
_geom_torsion_atom_site_label_4
_geom_torsion
_geom_torsion_site_symmetry_1
_geom_torsion_site_symmetry_2
_geom_torsion_site_symmetry_3
_geom_torsion_site_symmetry_4
_geom_torsion_publ_flag
O6 N11 N12 C6 -5.2(8) . . . . ?
O8 N20 N19 C10 -3.0(9) . . . . ?
N5 C2 C3 C4 64.5(8) . . . . ?
N20 N19 C10 N18 2.8(10) . . . . ?
N20 N19 C10 N16 -179.0(5) . . . . ?
N6 C5 N9 N10 179.1(6) . . . . ?
N6 C4 C3 C2 69.6(8) . . . . ?
N11 N12 C6 N13 -3.9(9) . . . . ?
N11 N12 C6 N15 177.5(5) . . . . ?
O7 N20 N19 C10 179.5(5) . . . . ?
O5 N11 N12 C6 176.6(5) . . . . ?
N14 N13 C6 N12 -179.6(6) . . . . ?
N14 N13 C6 N15 -0.8(7) . . . . ?
N14 C7 N15 C6 -1.3(7) . . . . ?
N14 C7 C8 C9 118.3(6) . . . . ?
N3 N4 C2 N5 0.1(7) . . . . ?
N3 N4 C2 C3 -178.7(5) . . . . ?
N8 C5 N9 N10 -2.5(10) . . . . ?
N8 N7 C4 N6 0.1(7) . . . . ?
N8 N7 C4 C3 -179.3(5) . . . . ?
N17 N18 C10 N19 177.2(6) . . . . ?
N17 N18 C10 N16 -1.2(7) . . . . ?
N17 C9 N16 C10 -1.7(7) . . . . ?
N17 C9 C8 C7 112.4(7) . . . . ?
C1 N5 C2 N4 -0.8(7) . . . . ?
C1 N5 C2 C3 178.0(6) . . . . ?
C1 N3 N4 C2 0.6(6) . . . . ?
C1 N2 N1 O1 177.7(5) . . . . ?
C1 N2 N1 O2 -3.8(9) . . . . ?
C5 N6 C4 N7 -0.7(7) . . . . ?
C5 N6 C4 C3 178.7(6) . . . . ?
C5 N8 N7 C4 0.5(6) . . . . ?
C5 N9 N10 O3 -179.2(5) . . . . ?
C5 N9 N10 O4 -1.2(9) . . . . ?
N4 N3 C1 N5 -1.1(7) . . . . ?
N4 N3 C1 N2 179.0(6) . . . . ?
N4 C2 C3 C4 -116.8(7) . . . . ?
N7 N8 C5 N6 -0.9(7) . . . . ?
N7 N8 C5 N9 -179.5(6) . . . . ?
N7 C4 C3 C2 -111.0(7) . . . . ?
N1 N2 C1 N5 -178.1(6) . . . . ?
N1 N2 C1 N3 1.8(10) . . . . ?
N18 N17 C9 N16 1.0(7) . . . . ?
N18 N17 C9 C8 177.4(5) . . . . ?
N13 N14 C7 N15 0.8(7) . . . . ?
N13 N14 C7 C8 176.6(5) . . . . ?
C7 N14 N13 C6 0.0(6) . . . . ?
C7 N15 C6 N12 -179.8(5) . . . . ?
C7 N15 C6 N13 1.3(6) . . . . ?
C9 N17 N18 C10 0.1(7) . . . . ?
C9 N16 C10 N19 -177.0(5) . . . . ?
C9 N16 C10 N18 1.7(7) . . . . ?
C4 N6 C5 N8 1.0(6) . . . . ?
C4 N6 C5 N9 179.6(6) . . . . ?
N16 C9 C8 C7 -71.5(7) . . . . ?
C2 N5 C1 N3 1.1(7) . . . . ?
C2 N5 C1 N2 -179.0(6) . . . . ?
N15 C7 C8 C9 -66.3(8) . . . . ?
C8 C7 N15 C6 -177.1(5) . . . . ?
C8 C9 N16 C10 -178.0(6) . . . . ?
